data_1503941
loop_
_publ_author_name
'Korenaga, Toshinobu'
'Osaki, Kazutaka'
'Maenishi, Ryota'
'Sakai, Takashi'

_publ_section_title
;
 Electron-poor chiral diphosphine ligands: high performance for
 Rh-catalyzed asymmetric 1,4-addition of arylboronic acids at room
 temperature.
;
_journal_issue 11
_journal_name_full 'Organic letters'
_journal_page_first 2325
_journal_page_last 2328
_journal_paper_doi 10.1021/ol900719z
_journal_volume 11
_journal_year 2009
_chemical_formula_sum 'C77 H42 Cl4 F24 O4 P4 Rh2'
_chemical_formula_weight 1958.61
_chemical_name_systematic
;
 ?
;
_space_group_IT_number 18
_symmetry_cell_setting orthorhombic
_symmetry_space_group_name_Hall 'P 2 2ab'
_symmetry_space_group_name_H-M 'P 21 21 2'
_atom_sites_solution_hydrogens geom
_atom_sites_solution_primary direct
_atom_sites_solution_secondary difmap
_audit_creation_method SHELXL-97
_cell_angle_alpha 90.00
_cell_angle_beta 90.00
_cell_angle_gamma 90.00
_cell_formula_units_Z 2
_cell_length_a 14.085(2)
_cell_length_b 14.146(2)
_cell_length_c 19.443(3)
_cell_measurement_reflns_used 5498
_cell_measurement_temperature 120
_cell_measurement_theta_max 25.72
_cell_measurement_theta_min 2.29
_cell_volume 3873.9(10)
_computing_cell_refinement 'Bruker SAINT'
_computing_data_collection 'Bruker APEX2'
_computing_data_reduction 'Bruker SAINT'
_computing_molecular_graphics 'Bruker SHELXTL'
_computing_publication_material 'Bruker SHELXTL'
_computing_structure_refinement 'SHELXL-97 (Sheldrick, 1997)'
_computing_structure_solution 'SHELXS-97 (Sheldrick, 1990)'
_diffrn_ambient_temperature 120
_diffrn_measured_fraction_theta_full 0.941
_diffrn_measured_fraction_theta_max 0.889
_diffrn_measurement_device_type 'Bruker APEX-II CCD'
_diffrn_measurement_method '\f and \w scans'
_diffrn_radiation_monochromator graphite
_diffrn_radiation_source 'fine-focus sealed tube'
_diffrn_radiation_type MoK\a
_diffrn_radiation_wavelength 0.71073
_diffrn_reflns_av_R_equivalents 0.0608
_diffrn_reflns_av_sigmaI/netI 0.1315
_diffrn_reflns_limit_h_max 14
_diffrn_reflns_limit_h_min -17
_diffrn_reflns_limit_k_max 16
_diffrn_reflns_limit_k_min -17
_diffrn_reflns_limit_l_max 18
_diffrn_reflns_limit_l_min -24
_diffrn_reflns_number 15787
_diffrn_reflns_theta_full 25.00
_diffrn_reflns_theta_max 26.94
_diffrn_reflns_theta_min 1.78
_diffrn_standards_number 0
_exptl_absorpt_coefficient_mu 0.754
_exptl_absorpt_correction_T_max 0.8953
_exptl_absorpt_correction_T_min 0.8338
_exptl_absorpt_correction_type empirical
_exptl_absorpt_process_details 'SADABS Sheldrick 1996'
_exptl_crystal_colour red
_exptl_crystal_density_diffrn 1.679
_exptl_crystal_density_method 'not measured'
_exptl_crystal_description prism
_exptl_crystal_F_000 1940
_exptl_crystal_size_max 0.25
_exptl_crystal_size_mid 0.20
_exptl_crystal_size_min 0.15
_refine_diff_density_max 1.010
_refine_diff_density_min -1.457
_refine_diff_density_rms 0.166
_refine_ls_abs_structure_details 'Flack H D (1983), Acta Cryst. A39, 876-881'
_refine_ls_abs_structure_Flack 0.17(6)
_refine_ls_extinction_method none
_refine_ls_goodness_of_fit_ref 1.130
_refine_ls_hydrogen_treatment constr
_refine_ls_matrix_type full
_refine_ls_number_parameters 521
_refine_ls_number_reflns 7140
_refine_ls_number_restraints 0
_refine_ls_restrained_S_all 1.130
_refine_ls_R_factor_all 0.1159
_refine_ls_R_factor_gt 0.0781
_refine_ls_shift/su_max 0.000
_refine_ls_shift/su_mean 0.000
_refine_ls_structure_factor_coef Fsqd
_refine_ls_weighting_details 'calc w=1/[\s^2^(Fo^2^)+(0.1000P)^2^+0.0000P] where P=(Fo^2^+2Fc^2^)/3'
_refine_ls_weighting_scheme calc
_refine_ls_wR_factor_gt 0.1951
_refine_ls_wR_factor_ref 0.2110
_reflns_number_gt 5028
_reflns_number_total 7140
_reflns_threshold_expression >2sigma(I)
_cod_data_source_file ol900719z_si_002.cif
_cod_data_source_block a0812172kka
_cod_depositor_comments
;
The following automatic conversions were performed:

'_symmetry_cell_setting' value 'Orthorhombic' changed to
'orthorhombic' according to
/home/saulius/struct/CIF-dictionaries/cif_core.dic dictionary named
'cif_core.dic' version 2.4.2 from 2011-04-26.

Automatic conversion script
Id: cif_fix_values 1715 2011-07-08 13:25:40Z adriana 
;
_cod_original_cell_volume 3873.9(11)
_cod_original_sg_symbol_H-M P2(1)2(1)2
_cod_database_code 1503941

loop_
_symmetry_equiv_pos_as_xyz
'x, y, z'
'x+1/2, -y+1/2, -z'
'-x+1/2, y+1/2, -z'
'-x, -y, z'

loop_
_atom_site_label
_atom_site_type_symbol
_atom_site_fract_x
_atom_site_fract_y
_atom_site_fract_z
_atom_site_U_iso_or_equiv
_atom_site_adp_type
_atom_site_occupancy
_atom_site_symmetry_multiplicity
_atom_site_calc_flag
_atom_site_refinement_flags
Rh1 Rh 0.41033(6) 0.41380(6) 0.73057(4) 0.0208(2) Uani 1 1 d .
Cl1 Cl 0.57645(18) 0.42029(19) 0.70043(13) 0.0267(5) Uani 1 1 d .
P1 P 0.25485(19) 0.4121(2) 0.74133(16) 0.0296(6) Uani 1 1 d .
P2 P 0.4191(2) 0.26377(18) 0.75877(16) 0.0277(6) Uani 1 1 d .
F5 F 0.0657(7) 0.4113(7) 1.0141(4) 0.075(3) Uani 1 1 d .
F10 F 0.7122(6) 0.0595(6) 0.8260(5) 0.068(3) Uani 1 1 d .
F1 F 0.0877(7) 0.7395(5) 0.7435(5) 0.069(2) Uani 1 1 d .
F6 F 0.2578(7) 0.4469(6) 1.0049(4) 0.067(3) Uani 1 1 d .
F12 F 0.6972(6) 0.3687(6) 0.9131(5) 0.062(3) Uani 1 1 d .
F2 F 0.1421(6) 0.7790(5) 0.6113(4) 0.058(2) Uani 1 1 d .
F4 F -0.0371(6) 0.3757(6) 0.9022(5) 0.061(3) Uani 1 1 d .
F11 F 0.7913(5) 0.2016(7) 0.9002(4) 0.056(2) Uani 1 1 d .
F9 F 0.4554(6) 0.1805(6) 0.5042(4) 0.055(2) Uani 1 1 d .
F3 F 0.2384(6) 0.6459(6) 0.5390(4) 0.051(2) Uani 1 1 d .
F7 F 0.3558(6) -0.0655(4) 0.6520(4) 0.0476(19) Uani 1 1 d .
F8 F 0.3950(5) -0.0039(5) 0.5238(4) 0.0473(19) Uani 1 1 d .
O2 O 0.0798(6) 0.1745(6) 0.8337(5) 0.046(2) Uani 1 1 d .
O1 O 0.1746(6) 0.0577(5) 0.7290(5) 0.039(2) Uani 1 1 d .
C26 C 0.0085(10) 0.1390(11) 0.8794(9) 0.061(5) Uani 1 1 d .
H26A H 0.0289 0.0778 0.8980 0.092 Uiso 1 1 calc R
H26B H -0.0512 0.1310 0.8543 0.092 Uiso 1 1 calc R
H26C H -0.0008 0.1838 0.9173 0.092 Uiso 1 1 calc R
C15 C 0.1232(11) 0.2379(11) 0.6009(8) 0.064(5) Uani 1 1 d .
H15 H 0.0975 0.2437 0.5559 0.077 Uiso 1 1 calc R
C11 C 0.2072(13) 0.4291(9) 0.9485(7) 0.055(4) Uani 1 1 d .
C16 C 0.1263(10) 0.1511(9) 0.6302(8) 0.049(4) Uani 1 1 d .
H16 H 0.1030 0.0969 0.6068 0.059 Uiso 1 1 calc R
C25 C 0.1429(11) -0.0253(9) 0.6947(10) 0.061(5) Uani 1 1 d .
H25A H 0.0771 -0.0166 0.6796 0.092 Uiso 1 1 calc R
H25B H 0.1465 -0.0793 0.7262 0.092 Uiso 1 1 calc R
H25C H 0.1833 -0.0373 0.6546 0.092 Uiso 1 1 calc R
C9 C 0.0572(9) 0.3951(8) 0.8930(8) 0.041(3) Uani 1 1 d .
C35 C 0.6666(9) 0.1401(10) 0.8322(8) 0.046(4) Uani 1 1 d .
C22 C 0.2958(10) 0.1706(9) 0.9370(8) 0.044(3) Uani 1 1 d .
H22 H 0.3156 0.1570 0.9826 0.053 Uiso 1 1 calc R
C37 C 0.6574(10) 0.2942(10) 0.8752(8) 0.049(4) Uani 1 1 d .
C10 C 0.1102(11) 0.4143(10) 0.9545(7) 0.050(4) Uani 1 1 d .
C36 C 0.7047(9) 0.2112(10) 0.8697(7) 0.041(3) Uani 1 1 d .
C5 C 0.1355(9) 0.6716(9) 0.7053(9) 0.048(4) Uani 1 1 d .
C8 C 0.0970(9) 0.3974(8) 0.8321(6) 0.039(3) Uani 1 1 d .
H8 H 0.0583 0.3881 0.7926 0.047 Uiso 1 1 calc R
C2 C 0.2319(8) 0.5370(9) 0.6338(7) 0.038(3) Uani 1 1 d .
H2 H 0.2671 0.4914 0.6086 0.045 Uiso 1 1 calc R
C38 C 0.5715(9) 0.3125(9) 0.8448(6) 0.037(3) Uani 1 1 d .
H38 H 0.5401 0.3714 0.8503 0.045 Uiso 1 1 calc R
C23 C 0.2015(9) 0.1578(10) 0.9210(7) 0.042(3) Uani 1 1 d .
H23 H 0.1583 0.1343 0.9544 0.051 Uiso 1 1 calc R
C12 C 0.2481(10) 0.4325(7) 0.8835(6) 0.035(3) Uani 1 1 d .
H12 H 0.3135 0.4481 0.8794 0.043 Uiso 1 1 calc R
C21 C 0.3624(9) 0.2015(9) 0.8917(7) 0.036(3) Uani 1 1 d .
H21 H 0.4260 0.2131 0.9056 0.044 Uiso 1 1 calc R
C20 C 0.3323(9) 0.2161(8) 0.8214(7) 0.033(3) Uani 1 1 d .
C7 C 0.1953(8) 0.4133(9) 0.8230(6) 0.037(3) Uani 1 1 d .
C3 C 0.2101(8) 0.6223(9) 0.6028(6) 0.037(3) Uani 1 1 d .
C14 C 0.1558(9) 0.3186(8) 0.6336(7) 0.038(3) Uani 1 1 d .
H14 H 0.1515 0.3786 0.6119 0.046 Uiso 1 1 calc R
C4 C 0.1576(9) 0.6924(9) 0.6403(7) 0.037(3) Uani 1 1 d .
C30 C 0.4001(9) 0.0579(8) 0.5775(6) 0.034(3) Uani 1 1 d .
C6 C 0.1532(7) 0.5856(9) 0.7352(6) 0.036(3) Uani 1 1 d .
H6 H 0.1311 0.5723 0.7803 0.044 Uiso 1 1 calc R
C34 C 0.5807(9) 0.1540(8) 0.7985(6) 0.031(3) Uani 1 1 d .
H34 H 0.5551 0.1048 0.7710 0.037 Uiso 1 1 calc R
C1 C 0.2053(8) 0.5169(8) 0.6976(7) 0.031(3) Uani 1 1 d .
C19 C 0.2366(8) 0.2081(8) 0.8020(6) 0.029(3) Uani 1 1 d .
C31 C 0.4319(8) 0.1505(9) 0.5689(6) 0.034(3) Uani 1 1 d .
C17 C 0.1649(9) 0.1445(8) 0.6956(6) 0.030(3) Uani 1 1 d .
C13 C 0.1948(8) 0.3099(9) 0.6990(6) 0.032(3) Uani 1 1 d .
C32 C 0.4379(8) 0.2091(9) 0.6231(6) 0.034(3) Uani 1 1 d .
H32 H 0.4596 0.2720 0.6164 0.041 Uiso 1 1 calc R
C18 C 0.2009(8) 0.2204(8) 0.7323(7) 0.032(3) Uani 1 1 d .
C29 C 0.3827(8) 0.0249(8) 0.6424(7) 0.032(3) Uani 1 1 d .
C28 C 0.3884(7) 0.0850(8) 0.6993(6) 0.033(3) Uani 1 1 d .
H28 H 0.3755 0.0615 0.7441 0.039 Uiso 1 1 calc R
C24 C 0.1710(8) 0.1796(7) 0.8557(6) 0.026(3) Uani 1 1 d .
C27 C 0.4127(8) 0.1789(7) 0.6901(6) 0.028(2) Uani 1 1 d .
C33 C 0.5321(8) 0.2380(8) 0.8043(7) 0.030(3) Uani 1 1 d .
Cl3 Cl 0.0749(3) 0.9286(3) 0.50412(18) 0.0578(9) Uani 1 1 d .
C40 C 0.0000 1.0000 0.4621(11) 0.108(13) Uani 1 2 d S
H40A H 0.0390 1.0406 0.4317 0.130 Uiso 0.50 1 calc PR
H40B H -0.0390 0.9594 0.4317 0.130 Uiso 0.50 1 calc PR

loop_
_atom_site_aniso_label
_atom_site_aniso_U_11
_atom_site_aniso_U_22
_atom_site_aniso_U_33
_atom_site_aniso_U_23
_atom_site_aniso_U_13
_atom_site_aniso_U_12
Rh1 0.0213(4) 0.0193(3) 0.0217(4) -0.0003(4) -0.0006(4) 0.0007(4)
Cl1 0.0242(13) 0.0238(12) 0.0322(12) -0.0021(11) 0.0064(11) 0.0006(12)
P1 0.0253(14) 0.0197(12) 0.0437(17) 0.0058(15) 0.0065(12) 0.0051(12)
P2 0.0205(14) 0.0226(12) 0.0399(16) 0.0067(12) 0.0023(14) 0.0027(11)
F5 0.111(8) 0.072(6) 0.042(4) 0.008(5) 0.031(5) 0.008(6)
F10 0.056(5) 0.065(6) 0.084(7) -0.018(5) -0.015(5) 0.036(4)
F1 0.085(6) 0.044(4) 0.079(6) -0.001(4) 0.002(5) 0.031(4)
F6 0.104(8) 0.060(5) 0.038(4) -0.010(4) -0.015(5) 0.011(5)
F12 0.068(6) 0.040(4) 0.078(6) 0.002(4) -0.037(5) -0.011(4)
F2 0.093(7) 0.028(4) 0.052(5) 0.010(4) -0.003(4) 0.013(4)
F4 0.047(5) 0.041(4) 0.096(7) 0.021(5) 0.036(5) 0.017(4)
F11 0.026(4) 0.091(6) 0.050(5) -0.003(5) -0.006(3) 0.007(4)
F9 0.067(6) 0.065(6) 0.033(4) 0.004(4) 0.000(4) -0.010(4)
F3 0.051(5) 0.056(5) 0.046(5) 0.017(4) -0.004(4) 0.004(4)
F7 0.060(5) 0.022(4) 0.061(5) 0.000(3) -0.002(4) -0.005(3)
F8 0.057(5) 0.037(4) 0.048(4) -0.013(3) -0.014(4) -0.001(4)
O2 0.026(5) 0.045(5) 0.067(6) 0.012(4) 0.013(5) 0.005(4)
O1 0.047(5) 0.021(4) 0.050(5) -0.005(4) -0.009(5) -0.005(3)
C26 0.031(8) 0.063(10) 0.089(13) 0.031(10) 0.021(8) -0.009(7)
C15 0.089(13) 0.055(9) 0.048(9) -0.021(8) -0.034(8) -0.004(9)
C11 0.099(13) 0.028(8) 0.036(8) 0.004(6) 0.012(8) 0.008(7)
C16 0.048(8) 0.026(7) 0.074(11) -0.006(7) -0.022(8) -0.001(6)
C25 0.052(10) 0.028(7) 0.104(13) -0.021(8) -0.027(9) -0.003(6)
C9 0.042(8) 0.019(6) 0.063(9) 0.000(6) 0.019(6) 0.006(5)
C35 0.029(7) 0.047(8) 0.062(9) -0.010(7) 0.007(7) 0.026(6)
C22 0.048(9) 0.034(7) 0.051(8) 0.011(6) -0.005(7) 0.003(6)
C37 0.045(8) 0.038(7) 0.066(10) 0.019(7) -0.031(7) -0.014(6)
C10 0.074(11) 0.029(6) 0.047(8) -0.007(7) 0.018(7) 0.014(8)
C36 0.030(7) 0.055(9) 0.037(7) -0.004(7) -0.007(6) 0.001(6)
C5 0.028(7) 0.028(7) 0.090(12) 0.005(7) 0.006(7) 0.013(5)
C8 0.045(7) 0.034(7) 0.039(7) 0.007(5) 0.005(6) 0.018(6)
C2 0.021(6) 0.044(7) 0.048(8) -0.003(6) -0.006(6) -0.008(5)
C38 0.033(8) 0.045(7) 0.034(7) -0.008(6) -0.009(5) -0.014(6)
C23 0.042(8) 0.041(7) 0.045(8) 0.001(6) 0.016(6) 0.002(6)
C12 0.062(9) 0.017(6) 0.028(6) -0.002(5) -0.002(6) -0.007(5)
C21 0.033(7) 0.034(7) 0.042(7) 0.009(6) 0.000(6) 0.008(5)
C20 0.032(7) 0.020(6) 0.048(7) 0.004(5) -0.001(6) 0.006(5)
C7 0.035(7) 0.031(6) 0.046(7) 0.013(7) -0.008(5) -0.005(6)
C3 0.027(7) 0.052(8) 0.032(7) 0.018(6) -0.005(5) -0.001(5)
C14 0.046(8) 0.026(6) 0.042(7) -0.005(5) -0.020(6) -0.001(5)
C4 0.043(8) 0.031(6) 0.036(7) 0.011(6) -0.014(6) -0.008(6)
C30 0.036(7) 0.027(6) 0.038(7) -0.006(5) -0.009(6) 0.007(5)
C6 0.025(6) 0.044(6) 0.040(6) 0.007(7) 0.005(5) -0.017(5)
C34 0.031(7) 0.026(5) 0.036(6) -0.009(5) 0.002(6) 0.001(5)
C1 0.024(6) 0.032(7) 0.038(7) 0.002(6) -0.007(5) 0.004(5)
C19 0.029(6) 0.024(6) 0.035(6) 0.009(5) -0.003(5) -0.002(5)
C31 0.029(7) 0.033(6) 0.038(7) 0.016(5) 0.010(5) 0.001(5)
C17 0.042(7) 0.027(6) 0.021(6) -0.004(5) -0.014(6) 0.007(5)
C13 0.029(7) 0.036(7) 0.031(7) 0.015(6) 0.015(5) 0.006(5)
C32 0.035(7) 0.033(6) 0.035(7) 0.006(5) -0.002(5) -0.007(5)
C18 0.029(6) 0.027(6) 0.039(7) 0.010(6) 0.007(6) 0.002(4)
C29 0.026(7) 0.020(6) 0.051(8) -0.002(6) 0.009(5) -0.001(4)
C28 0.015(6) 0.030(6) 0.053(7) 0.010(6) 0.000(4) 0.009(5)
C24 0.021(6) 0.013(5) 0.045(7) 0.006(5) 0.005(5) -0.005(4)
C27 0.025(6) 0.022(5) 0.038(6) -0.007(5) -0.001(6) 0.001(5)
C33 0.024(6) 0.018(5) 0.049(7) 0.010(5) -0.003(5) -0.012(5)
Cl3 0.068(2) 0.052(2) 0.053(2) 0.0010(17) -0.0015(19) 0.0118(19)
C40 0.17(3) 0.14(3) 0.016(11) 0.000 0.000 0.09(2)

loop_
_atom_type_symbol
_atom_type_description
_atom_type_scat_dispersion_real
_atom_type_scat_dispersion_imag
_atom_type_scat_source
C C 0.0033 0.0016 'International Tables Vol C Tables 4.2.6.8 and 6.1.1.4'
H H 0.0000 0.0000 'International Tables Vol C Tables 4.2.6.8 and 6.1.1.4'
O O 0.0106 0.0060 'International Tables Vol C Tables 4.2.6.8 and 6.1.1.4'
F F 0.0171 0.0103 'International Tables Vol C Tables 4.2.6.8 and 6.1.1.4'
P P 0.1023 0.0942 'International Tables Vol C Tables 4.2.6.8 and 6.1.1.4'
Cl Cl 0.1484 0.1585 'International Tables Vol C Tables 4.2.6.8 and 6.1.1.4'
Rh Rh -1.1178 0.9187 'International Tables Vol C Tables 4.2.6.8 and 6.1.1.4'

loop_
_geom_angle_atom_site_label_1
_geom_angle_atom_site_label_2
_geom_angle_atom_site_label_3
_geom_angle
_geom_angle_site_symmetry_1
_geom_angle_site_symmetry_3
P2 Rh1 P1 91.22(11) . .
P2 Rh1 Cl1 92.47(10) . .
P1 Rh1 Cl1 171.26(11) . .
P2 Rh1 Cl1 172.38(10) . 4_665
P1 Rh1 Cl1 96.32(10) . 4_665
Cl1 Rh1 Cl1 80.22(10) . 4_665
Rh1 Cl1 Rh1 93.01(9) . 4_665
C7 P1 C1 102.9(6) . .
C7 P1 C13 100.7(5) . .
C1 P1 C13 104.3(5) . .
C7 P1 Rh1 123.3(4) . .
C1 P1 Rh1 108.9(4) . .
C13 P1 Rh1 114.7(4) . .
C27 P2 C20 102.2(5) . .
C27 P2 C33 105.4(5) . .
C20 P2 C33 100.4(6) . .
C27 P2 Rh1 117.2(4) . .
C20 P2 Rh1 118.6(4) . .
C33 P2 Rh1 110.9(3) . .
C24 O2 C26 119.2(11) . .
C17 O1 C25 118.5(10) . .
O2 C26 H26A 109.5 . .
O2 C26 H26B 109.5 . .
H26A C26 H26B 109.5 . .
O2 C26 H26C 109.5 . .
H26A C26 H26C 109.5 . .
H26B C26 H26C 109.5 . .
C16 C15 C14 122.9(13) . .
C16 C15 H15 118.5 . .
C14 C15 H15 118.5 . .
F6 C11 C10 119.0(13) . .
F6 C11 C12 121.4(15) . .
C10 C11 C12 119.4(14) . .
C15 C16 C17 117.4(12) . .
C15 C16 H16 121.3 . .
C17 C16 H16 121.3 . .
O1 C25 H25A 109.5 . .
O1 C25 H25B 109.5 . .
H25A C25 H25B 109.5 . .
O1 C25 H25C 109.5 . .
H25A C25 H25C 109.5 . .
H25B C25 H25C 109.5 . .
C8 C9 F4 122.5(14) . .
C8 C9 C10 121.8(13) . .
F4 C9 C10 115.7(12) . .
F10 C35 C36 120.0(12) . .
F10 C35 C34 120.4(12) . .
C36 C35 C34 119.6(11) . .
C21 C22 C23 124.2(14) . .
C21 C22 H22 117.9 . .
C23 C22 H22 117.9 . .
C36 C37 C38 124.3(13) . .
C36 C37 F12 119.8(11) . .
C38 C37 F12 115.9(12) . .
F5 C10 C11 123.2(14) . .
F5 C10 C9 118.6(13) . .
C11 C10 C9 118.0(12) . .
C37 C36 C35 119.4(12) . .
C37 C36 F11 119.5(12) . .
C35 C36 F11 121.0(12) . .
C4 C5 C6 123.7(13) . .
C4 C5 F1 117.9(12) . .
C6 C5 F1 118.3(13) . .
C9 C8 C7 122.3(13) . .
C9 C8 H8 118.8 . .
C7 C8 H8 118.8 . .
C1 C2 C3 122.2(13) . .
C1 C2 H2 118.9 . .
C3 C2 H2 118.9 . .
C37 C38 C33 116.2(12) . .
C37 C38 H38 121.9 . .
C33 C38 H38 121.9 . .
C22 C23 C24 118.7(13) . .
C22 C23 H23 120.7 . .
C24 C23 H23 120.7 . .
C11 C12 C7 122.0(14) . .
C11 C12 H12 119.0 . .
C7 C12 H12 119.0 . .
C22 C21 C20 117.1(12) . .
C22 C21 H21 121.4 . .
C20 C21 H21 121.4 . .
C19 C20 C21 121.6(11) . .
C19 C20 P2 119.1(9) . .
C21 C20 P2 118.7(9) . .
C8 C7 C12 116.2(12) . .
C8 C7 P1 124.5(9) . .
C12 C7 P1 119.3(9) . .
F3 C3 C2 123.5(12) . .
F3 C3 C4 116.7(11) . .
C2 C3 C4 119.7(11) . .
C15 C14 C13 118.6(12) . .
C15 C14 H14 120.7 . .
C13 C14 H14 120.7 . .
C5 C4 F2 123.4(13) . .
C5 C4 C3 116.7(11) . .
F2 C4 C3 119.5(11) . .
F8 C30 C29 118.6(10) . .
F8 C30 C31 121.8(11) . .
C29 C30 C31 119.2(11) . .
C5 C6 C1 118.9(12) . .
C5 C6 H6 120.6 . .
C1 C6 H6 120.6 . .
C33 C34 C35 121.2(11) . .
C33 C34 H34 119.4 . .
C35 C34 H34 119.4 . .
C2 C1 C6 118.6(12) . .
C2 C1 P1 119.8(10) . .
C6 C1 P1 120.5(9) . .
C20 C19 C24 116.1(11) . .
C20 C19 C18 124.9(10) . .
C24 C19 C18 118.9(10) . .
C32 C31 F9 121.0(11) . .
C32 C31 C30 120.3(11) . .
F9 C31 C30 118.7(12) . .
C18 C17 C16 124.3(11) . .
C18 C17 O1 114.1(9) . .
C16 C17 O1 121.6(10) . .
C14 C13 C18 121.2(12) . .
C14 C13 P1 121.0(9) . .
C18 C13 P1 117.4(9) . .
C31 C32 C27 121.3(11) . .
C31 C32 H32 119.3 . .
C27 C32 H32 119.3 . .
C17 C18 C13 115.7(11) . .
C17 C18 C19 120.8(10) . .
C13 C18 C19 123.4(11) . .
F7 C29 C30 120.1(11) . .
F7 C29 C28 119.0(11) . .
C30 C29 C28 120.8(10) . .
C27 C28 C29 119.8(11) . .
C27 C28 H28 120.1 . .
C29 C28 H28 120.1 . .
O2 C24 C23 125.1(11) . .
O2 C24 C19 113.0(10) . .
C23 C24 C19 121.9(11) . .
C28 C27 C32 118.0(11) . .
C28 C27 P2 123.9(9) . .
C32 C27 P2 118.0(8) . .
C34 C33 C38 119.3(11) . .
C34 C33 P2 123.8(9) . .
C38 C33 P2 116.8(9) . .
Cl3 C40 Cl3 121.5(13) 4_575 .
Cl3 C40 H40A 106.9 4_575 .
Cl3 C40 H40A 106.9 . .
Cl3 C40 H40B 106.9 4_575 .
Cl3 C40 H40B 106.9 . .
H40A C40 H40B 106.7 . .

loop_
_geom_bond_atom_site_label_1
_geom_bond_atom_site_label_2
_geom_bond_distance
_geom_bond_site_symmetry_2
Rh1 P2 2.195(3) .
Rh1 P1 2.200(3) .
Rh1 Cl1 2.414(3) .
Rh1 Cl1 2.426(3) 4_665
Cl1 Rh1 2.426(3) 4_665
P1 C7 1.796(13) .
P1 C1 1.845(12) .
P1 C13 1.866(14) .
P2 C27 1.798(11) .
P2 C20 1.852(13) .
P2 C33 1.858(12) .
F5 C10 1.318(15) .
F10 C35 1.313(14) .
F1 C5 1.388(15) .
F6 C11 1.333(17) .
F12 C37 1.403(16) .
F2 C4 1.367(13) .
F4 C9 1.369(14) .
F11 C36 1.363(14) .
F9 C31 1.368(14) .
F3 C3 1.345(14) .
F7 C29 1.346(12) .
F8 C30 1.363(13) .
O2 C24 1.356(14) .
O2 C26 1.431(15) .
O1 C17 1.396(13) .
O1 C25 1.422(14) .
C26 H26A 0.9800 .
C26 H26B 0.9800 .
C26 H26C 0.9800 .
C15 C16 1.35(2) .
C15 C14 1.385(18) .
C15 H15 0.9500 .
C11 C10 1.39(2) .
C11 C12 1.391(18) .
C16 C17 1.388(18) .
C16 H16 0.9500 .
C25 H25A 0.9800 .
C25 H25B 0.9800 .
C25 H25C 0.9800 .
C9 C8 1.310(18) .
C9 C10 1.44(2) .
C35 C36 1.354(19) .
C35 C34 1.390(17) .
C22 C21 1.359(18) .
C22 C23 1.375(18) .
C22 H22 0.9500 .
C37 C36 1.354(19) .
C37 C38 1.372(18) .
C5 C4 1.33(2) .
C5 C6 1.372(17) .
C8 C7 1.414(17) .
C8 H8 0.9500 .
C2 C1 1.327(18) .
C2 C3 1.382(17) .
C2 H2 0.9500 .
C38 C33 1.428(16) .
C38 H38 0.9500 .
C23 C24 1.376(18) .
C23 H23 0.9500 .
C12 C7 1.417(16) .
C12 H12 0.9500 .
C21 C20 1.447(17) .
C21 H21 0.9500 .
C20 C19 1.404(17) .
C3 C4 1.436(19) .
C14 C13 1.389(17) .
C14 H14 0.9500 .
C30 C29 1.368(17) .
C30 C31 1.395(17) .
C6 C1 1.421(17) .
C6 H6 0.9500 .
C34 C33 1.375(16) .
C34 H34 0.9500 .
C19 C24 1.451(16) .
C19 C18 1.456(17) .
C31 C32 1.344(18) .
C17 C18 1.385(16) .
C13 C18 1.425(16) .
C32 C27 1.416(16) .
C32 H32 0.9500 .
C29 C28 1.397(17) .
C28 C27 1.383(16) .
C28 H28 0.9500 .
Cl3 C40 1.674(11) .
C40 Cl3 1.674(11) 4_575
C40 H40A 0.9900 .
C40 H40B 0.9900 .
